data_4511045
loop_
_publ_author_name
'Yang, Jin'
'Ma, Jian-Fang'
'Liu, Ying-Ying'
'Ma, Ji-Cheng'
'Batten, Stuart R.'

_publ_section_title
;
 A Series of Lead(II) Complexes with \p&#x2212;\p Stackings: Structural
 Diversities by Varying the Ligands
;
_journal_issue 4
_journal_name_full 'Crystal Growth &amp; Design'
_journal_page_first 1894
_journal_paper_doi 10.1021/cg801085d
_journal_volume 9
_journal_year 2009
_chemical_formula_moiety 'C27 H16 N4 O4 Pb, 0.25(O2), 0.25(O)'
_chemical_formula_sum 'C27 H19 N4 O4.75 Pb'
_chemical_formula_weight 682.65
_chemical_name_systematic
;
 ?
;
_space_group_IT_number 2
_symmetry_cell_setting triclinic
_symmetry_space_group_name_Hall '-P 1'
_symmetry_space_group_name_H-M 'P -1'
_atom_sites_solution_hydrogens geom
_atom_sites_solution_primary direct
_atom_sites_solution_secondary difmap
_audit_creation_method SHELXL-97
_cell_angle_alpha 94.19(3)
_cell_angle_beta 106.42(3)
_cell_angle_gamma 105.72(3)
_cell_formula_units_Z 2
_cell_length_a 9.4663(19)
_cell_length_b 10.833(2)
_cell_length_c 13.159(3)
_cell_measurement_reflns_used 10973
_cell_measurement_temperature 293(2)
_cell_measurement_theta_max 27.48
_cell_measurement_theta_min 3.26
_cell_volume 1229.5(5)
_computing_cell_refinement PROCESS-AUTO
_computing_data_collection 'PROCESS-AUTO (Rigaku, 1998)'
_computing_data_reduction PROCESS-AUTO
_computing_molecular_graphics 'SHELXTL-PLUS (Sheldrick, 1990)'
_computing_publication_material SHELXL-97
_computing_structure_refinement 'SHELXL-97 (Sheldrick, 1997)'
_computing_structure_solution 'SHELXS-97 (Sheldrick, 1997)'
_diffrn_ambient_temperature 293(2)
_diffrn_detector_area_resol_mean 10.0
_diffrn_measured_fraction_theta_full 0.993
_diffrn_measured_fraction_theta_max 0.986
_diffrn_measurement_device_type 'Rigaku R-AXIS RAPID'
_diffrn_measurement_method '\w scan'
_diffrn_radiation_monochromator graphite
_diffrn_radiation_source 'rotorating anode'
_diffrn_radiation_type MoK\a
_diffrn_radiation_wavelength 0.71073
_diffrn_reflns_av_R_equivalents 0.0391
_diffrn_reflns_av_sigmaI/netI 0.0528
_diffrn_reflns_limit_h_max 12
_diffrn_reflns_limit_h_min -12
_diffrn_reflns_limit_k_max 14
_diffrn_reflns_limit_k_min -14
_diffrn_reflns_limit_l_max 16
_diffrn_reflns_limit_l_min -17
_diffrn_reflns_number 12119
_diffrn_reflns_theta_full 25.00
_diffrn_reflns_theta_max 27.48
_diffrn_reflns_theta_min 3.26
_diffrn_standards_decay_% none
_diffrn_standards_interval_count none
_diffrn_standards_number none
_exptl_absorpt_coefficient_mu 6.906
_exptl_absorpt_correction_type multi-scan
_exptl_absorpt_process_details 'ABSCOR (Higashi, 1995)'
_exptl_crystal_colour 'pale yellow'
_exptl_crystal_density_diffrn 1.844
_exptl_crystal_density_method 'not measured'
_exptl_crystal_description block
_exptl_crystal_F_000 658
_exptl_crystal_size_max 0.274
_exptl_crystal_size_mid 0.098
_exptl_crystal_size_min 0.085
_refine_diff_density_max 1.329
_refine_diff_density_min -1.078
_refine_diff_density_rms 0.147
_refine_ls_extinction_method none
_refine_ls_goodness_of_fit_ref 1.073
_refine_ls_hydrogen_treatment constr
_refine_ls_matrix_type full
_refine_ls_number_parameters 343
_refine_ls_number_reflns 5545
_refine_ls_number_restraints 0
_refine_ls_restrained_S_all 1.073
_refine_ls_R_factor_all 0.0447
_refine_ls_R_factor_gt 0.0353
_refine_ls_shift/su_max 0.001
_refine_ls_shift/su_mean 0.000
_refine_ls_structure_factor_coef Fsqd
_refine_ls_weighting_details 'calc w=1/[\s^2^(Fo^2^)+(0.0381P)^2^+0.3692P] where P=(Fo^2^+2Fc^2^)/3'
_refine_ls_weighting_scheme calc
_refine_ls_wR_factor_gt 0.0755
_refine_ls_wR_factor_ref 0.0788
_reflns_number_gt 4773
_reflns_number_total 5545
_reflns_threshold_expression >2sigma(I)
_cod_data_source_file cg801085d_si_002.cif
_cod_data_source_block compound12
_cod_depositor_comments
;
The following automatic conversions were performed:

'_symmetry_cell_setting' value 'Triclinic' changed to 'triclinic'
according to
/usr/data/users/saulius/automatic-downloads/retrospective/ACS/lib/dictionaries/cif_core.dic
dictionary named 'cif_core.dic' version 2.4.2 from 2011-04-26.

Automatic conversion script
Id: cif_fix_values 2281 2013-09-26 08:29:07Z andrius 
;
_cod_original_cell_volume 1229.5(4)
_cod_original_sg_symbol_Hall '-p 1'
_cod_database_code 4511045

loop_
_symmetry_equiv_pos_as_xyz
'x, y, z'
'-x, -y, -z'

loop_
_atom_site_label
_atom_site_type_symbol
_atom_site_fract_x
_atom_site_fract_y
_atom_site_fract_z
_atom_site_U_iso_or_equiv
_atom_site_adp_type
_atom_site_occupancy
_atom_site_symmetry_multiplicity
_atom_site_calc_flag
_atom_site_refinement_flags
C1 C 0.4022(6) -0.1248(6) 0.1859(4) 0.0394(13) Uani 1 1 d .
H1 H 0.4804 -0.1343 0.1591 0.047 Uiso 1 1 calc R
C2 C 0.3086(7) -0.2337(6) 0.2079(5) 0.0452(14) Uani 1 1 d .
H2 H 0.3245 -0.3139 0.1962 0.054 Uiso 1 1 calc R
C3 C 0.1928(6) -0.2239(6) 0.2469(5) 0.0399(12) Uani 1 1 d .
H3 H 0.1289 -0.2967 0.2624 0.048 Uiso 1 1 calc R
C4 C 0.1717(5) -0.1006(5) 0.2633(4) 0.0313(11) Uani 1 1 d .
C5 C 0.2708(5) 0.0055(5) 0.2387(4) 0.0288(10) Uani 1 1 d .
C6 C 0.2513(5) 0.1346(5) 0.2517(4) 0.0293(10) Uani 1 1 d .
C7 C 0.3336(6) 0.3496(6) 0.2354(5) 0.0454(14) Uani 1 1 d .
H7 H 0.4008 0.4168 0.2161 0.055 Uiso 1 1 calc R
C8 C 0.2186(7) 0.3768(6) 0.2718(6) 0.0520(16) Uani 1 1 d .
H8 H 0.2107 0.4606 0.2776 0.062 Uiso 1 1 calc R
C9 C 0.1179(6) 0.2783(6) 0.2988(5) 0.0407(13) Uani 1 1 d .
H9 H 0.0411 0.2950 0.3238 0.049 Uiso 1 1 calc R
C10 C 0.1302(5) 0.1532(5) 0.2889(4) 0.0308(11) Uani 1 1 d .
C11 C 0.0326(5) 0.0426(5) 0.3117(4) 0.0301(11) Uani 1 1 d .
C12 C 0.0503(5) -0.0785(5) 0.3006(4) 0.0310(11) Uani 1 1 d .
C13 C -0.1460(5) -0.1015(5) 0.3547(4) 0.0324(11) Uani 1 1 d .
C14 C -0.2748(6) -0.1605(6) 0.3953(4) 0.0362(12) Uani 1 1 d .
C15 C -0.3282(6) -0.2950(6) 0.3841(5) 0.0467(15) Uani 1 1 d .
H15 H -0.2886 -0.3456 0.3464 0.056 Uiso 1 1 calc R
C16 C -0.4410(7) -0.3549(6) 0.4290(5) 0.0528(16) Uani 1 1 d .
H16 H -0.4749 -0.4449 0.4226 0.063 Uiso 1 1 calc R
C17 C -0.5018(6) -0.2795(7) 0.4828(5) 0.0487(15) Uani 1 1 d .
H17 H -0.5776 -0.3190 0.5124 0.058 Uiso 1 1 calc R
C18 C -0.4514(6) -0.1473(7) 0.4928(5) 0.0492(16) Uani 1 1 d .
H18 H -0.4932 -0.0973 0.5292 0.059 Uiso 1 1 calc R
C19 C -0.3381(6) -0.0865(6) 0.4490(4) 0.0412(13) Uani 1 1 d .
H19 H -0.3049 0.0037 0.4558 0.049 Uiso 1 1 calc R
C20 C 0.7829(5) 0.0953(6) 0.0757(4) 0.0370(13) Uani 1 1 d .
C21 C 0.8966(5) 0.0439(6) 0.0373(4) 0.0333(12) Uani 1 1 d .
C22 C 0.8893(5) -0.0846(6) 0.0325(4) 0.0364(12) Uani 1 1 d .
H22 H 0.8144 -0.1417 0.0539 0.044 Uiso 1 1 calc R
C23 C 0.9925(5) -0.1304(6) -0.0041(4) 0.0387(13) Uani 1 1 d .
H23 H 0.9880 -0.2174 -0.0065 0.046 Uiso 1 1 calc R
C24 C 0.7540(5) 0.3367(5) 0.3146(4) 0.0300(11) Uani 1 1 d .
C25 C 0.8812(5) 0.4204(5) 0.4112(4) 0.0278(10) Uani 1 1 d .
C26 C 0.9584(5) 0.5471(5) 0.4051(4) 0.0323(11) Uani 1 1 d .
H26 H 0.9312 0.5789 0.3410 0.039 Uiso 1 1 calc R
C27 C 1.0755(5) 0.6271(5) 0.4932(4) 0.0336(11) Uani 1 1 d .
H27 H 1.1248 0.7122 0.4882 0.040 Uiso 1 1 calc R
N1 N 0.3513(5) 0.2331(4) 0.2271(3) 0.0350(10) Uani 1 1 d .
N2 N 0.3877(4) -0.0069(4) 0.2005(3) 0.0326(10) Uani 1 1 d .
N3 N -0.0601(5) -0.1684(4) 0.3280(4) 0.0354(10) Uani 1 1 d .
N4 N -0.0946(4) 0.0266(4) 0.3471(3) 0.0318(9) Uani 1 1 d .
H4 H -0.1337 0.0861 0.3615 0.038 Uiso 1 1 calc R
O1 O 0.6694(4) 0.0116(4) 0.0895(3) 0.0451(10) Uani 1 1 d .
O2 O 0.8021(4) 0.2132(4) 0.0908(4) 0.0527(12) Uani 1 1 d .
O1W O 0.9331(17) 0.4723(12) 0.0819(13) 0.110(5) Uani 0.50 1 d P
O3 O 0.6914(4) 0.3929(4) 0.2438(3) 0.0411(9) Uani 1 1 d .
O2W O 0.757(2) 0.6126(17) 0.1252(18) 0.066(5) Uani 0.25 1 d P
O4 O 0.7174(4) 0.2143(4) 0.3086(3) 0.0373(9) Uani 1 1 d .
Pb1 Pb 0.532803(18) 0.176839(19) 0.121908(14) 0.03089(7) Uani 1 1 d .

loop_
_atom_site_aniso_label
_atom_site_aniso_U_11
_atom_site_aniso_U_22
_atom_site_aniso_U_33
_atom_site_aniso_U_23
_atom_site_aniso_U_13
_atom_site_aniso_U_12
C1 0.037(3) 0.045(4) 0.042(3) 0.004(3) 0.017(2) 0.018(3)
C2 0.057(3) 0.034(3) 0.060(4) 0.013(3) 0.032(3) 0.023(3)
C3 0.038(3) 0.034(3) 0.055(3) 0.018(3) 0.022(3) 0.012(2)
C4 0.032(2) 0.035(3) 0.032(2) 0.008(2) 0.015(2) 0.012(2)
C5 0.024(2) 0.034(3) 0.030(2) 0.002(2) 0.0098(19) 0.011(2)
C6 0.024(2) 0.032(3) 0.032(2) 0.001(2) 0.0082(19) 0.009(2)
C7 0.039(3) 0.032(3) 0.068(4) 0.006(3) 0.027(3) 0.006(2)
C8 0.048(3) 0.030(3) 0.086(5) 0.006(3) 0.036(3) 0.010(3)
C9 0.032(3) 0.035(3) 0.058(3) 0.001(3) 0.022(3) 0.008(2)
C10 0.023(2) 0.033(3) 0.035(2) 0.000(2) 0.009(2) 0.008(2)
C11 0.025(2) 0.034(3) 0.034(2) 0.002(2) 0.014(2) 0.009(2)
C12 0.032(2) 0.031(3) 0.030(2) 0.007(2) 0.013(2) 0.007(2)
C13 0.031(2) 0.036(3) 0.033(2) 0.009(2) 0.013(2) 0.009(2)
C14 0.029(2) 0.038(3) 0.041(3) 0.009(2) 0.012(2) 0.006(2)
C15 0.041(3) 0.050(4) 0.059(3) 0.012(3) 0.030(3) 0.013(3)
C16 0.051(3) 0.035(4) 0.074(4) 0.018(3) 0.029(3) 0.005(3)
C17 0.038(3) 0.058(4) 0.055(3) 0.017(3) 0.025(3) 0.010(3)
C18 0.042(3) 0.064(5) 0.050(3) 0.006(3) 0.025(3) 0.019(3)
C19 0.038(3) 0.040(3) 0.049(3) 0.005(3) 0.020(2) 0.011(2)
C20 0.026(2) 0.051(4) 0.031(2) 0.001(2) 0.010(2) 0.009(2)
C21 0.023(2) 0.048(3) 0.024(2) -0.004(2) 0.0069(19) 0.005(2)
C22 0.028(2) 0.044(3) 0.035(3) 0.004(2) 0.013(2) 0.005(2)
C23 0.029(2) 0.045(3) 0.036(3) -0.002(2) 0.010(2) 0.003(2)
C24 0.025(2) 0.030(3) 0.033(2) 0.000(2) 0.010(2) 0.005(2)
C25 0.025(2) 0.027(3) 0.035(2) 0.002(2) 0.0141(19) 0.0088(19)
C26 0.031(2) 0.031(3) 0.031(2) 0.007(2) 0.008(2) 0.004(2)
C27 0.030(2) 0.026(3) 0.040(3) 0.001(2) 0.009(2) 0.003(2)
N1 0.031(2) 0.031(3) 0.042(2) 0.0025(19) 0.0158(19) 0.0052(18)
N2 0.0267(19) 0.038(3) 0.034(2) -0.0004(19) 0.0120(17) 0.0108(18)
N3 0.036(2) 0.033(3) 0.044(2) 0.0132(19) 0.020(2) 0.0116(19)
N4 0.0266(19) 0.035(3) 0.038(2) 0.0088(19) 0.0169(18) 0.0087(18)
O1 0.0336(19) 0.054(3) 0.054(2) 0.006(2) 0.0231(18) 0.0127(18)
O2 0.037(2) 0.046(3) 0.073(3) -0.010(2) 0.026(2) 0.0052(18)
O1W 0.147(12) 0.043(7) 0.169(13) 0.022(8) 0.107(11) 0.012(7)
O3 0.0369(19) 0.037(2) 0.040(2) -0.0002(18) 0.0031(17) 0.0067(17)
O2W 0.056(10) 0.020(9) 0.109(16) 0.017(9) 0.018(11) 0.000(8)
O4 0.0322(17) 0.027(2) 0.045(2) -0.0048(16) 0.0094(16) 0.0017(15)
Pb1 0.02345(10) 0.03366(12) 0.03114(10) -0.00212(7) 0.00977(7) 0.00234(7)

loop_
_atom_type_symbol
_atom_type_description
_atom_type_scat_dispersion_real
_atom_type_scat_dispersion_imag
_atom_type_scat_source
C C 0.0033 0.0016 'International Tables Vol C Tables 4.2.6.8 and 6.1.1.4'
H H 0.0000 0.0000 'International Tables Vol C Tables 4.2.6.8 and 6.1.1.4'
N N 0.0061 0.0033 'International Tables Vol C Tables 4.2.6.8 and 6.1.1.4'
O O 0.0106 0.0060 'International Tables Vol C Tables 4.2.6.8 and 6.1.1.4'
Pb Pb -3.3944 10.1111 'International Tables Vol C Tables 4.2.6.8 and 6.1.1.4'

loop_
_geom_angle_atom_site_label_1
_geom_angle_atom_site_label_2
_geom_angle_atom_site_label_3
_geom_angle
_geom_angle_site_symmetry_1
_geom_angle_site_symmetry_3
N2 C1 C2 123.9(5) . .
N2 C1 H1 118.1 . .
C2 C1 H1 118.1 . .
C3 C2 C1 119.9(5) . .
C3 C2 H2 120.1 . .
C1 C2 H2 120.1 . .
C2 C3 C4 118.5(5) . .
C2 C3 H3 120.7 . .
C4 C3 H3 120.7 . .
C5 C4 C3 118.5(4) . .
C5 C4 C12 117.7(5) . .
C3 C4 C12 123.8(5) . .
N2 C5 C4 121.8(5) . .
N2 C5 C6 117.7(4) . .
C4 C5 C6 120.6(4) . .
N1 C6 C10 122.1(5) . .
N1 C6 C5 117.6(4) . .
C10 C6 C5 120.3(5) . .
N1 C7 C8 123.0(6) . .
N1 C7 H7 118.5 . .
C8 C7 H7 118.5 . .
C9 C8 C7 119.0(6) . .
C9 C8 H8 120.5 . .
C7 C8 H8 120.5 . .
C8 C9 C10 119.9(5) . .
C8 C9 H9 120.0 . .
C10 C9 H9 120.0 . .
C9 C10 C11 125.9(4) . .
C9 C10 C6 117.3(5) . .
C11 C10 C6 116.9(5) . .
C12 C11 N4 105.1(4) . .
C12 C11 C10 123.4(4) . .
N4 C11 C10 131.5(4) . .
C11 C12 N3 111.5(4) . .
C11 C12 C4 121.1(5) . .
N3 C12 C4 127.4(5) . .
N3 C13 N4 112.3(4) . .
N3 C13 C14 122.4(5) . .
N4 C13 C14 125.2(4) . .
C19 C14 C15 119.1(5) . .
C19 C14 C13 122.3(5) . .
C15 C14 C13 118.5(5) . .
C14 C15 C16 120.5(5) . .
C14 C15 H15 119.7 . .
C16 C15 H15 119.7 . .
C17 C16 C15 119.5(6) . .
C17 C16 H16 120.3 . .
C15 C16 H16 120.3 . .
C18 C17 C16 120.3(5) . .
C18 C17 H17 119.9 . .
C16 C17 H17 119.9 . .
C17 C18 C19 120.7(5) . .
C17 C18 H18 119.6 . .
C19 C18 H18 119.6 . .
C14 C19 C18 119.8(6) . .
C14 C19 H19 120.1 . .
C18 C19 H19 120.1 . .
O2 C20 O1 123.0(5) . .
O2 C20 C21 120.1(5) . .
O1 C20 C21 117.0(5) . .
C22 C21 C23 120.2(4) . 2_755
C22 C21 C20 121.3(5) . .
C23 C21 C20 118.5(5) 2_755 .
C21 C22 C23 120.6(5) . .
C21 C22 H22 119.7 . .
C23 C22 H22 119.7 . .
C22 C23 C21 119.2(6) . 2_755
C22 C23 H23 120.4 . .
C21 C23 H23 120.4 2_755 .
O3 C24 O4 123.6(4) . .
O3 C24 C25 117.4(5) . .
O4 C24 C25 119.0(5) . .
O3 C24 Pb1 62.7(3) . .
O4 C24 Pb1 61.0(3) . .
C25 C24 Pb1 174.9(3) . .
C26 C25 C27 119.1(4) . 2_766
C26 C25 C24 119.8(5) . .
C27 C25 C24 121.1(5) 2_766 .
C25 C26 C27 121.1(5) . .
C25 C26 H26 119.4 . .
C27 C26 H26 119.4 . .
C26 C27 C25 119.8(5) . 2_766
C26 C27 H27 120.1 . .
C25 C27 H27 120.1 2_766 .
C7 N1 C6 118.8(4) . .
C7 N1 Pb1 121.2(4) . .
C6 N1 Pb1 118.5(3) . .
C1 N2 C5 117.5(5) . .
C1 N2 Pb1 120.1(3) . .
C5 N2 Pb1 121.0(4) . .
C13 N3 C12 104.4(4) . .
C13 N4 C11 106.8(4) . .
C13 N4 H4 126.6 . .
C11 N4 H4 126.6 . .
C20 O1 Pb1 94.4(3) . .
C20 O2 Pb1 91.9(3) . .
C24 O3 Pb1 91.4(3) . .
C24 O4 Pb1 92.8(3) . .
O4 Pb1 O3 51.96(13) . .
O4 Pb1 O1 82.48(12) . .
O3 Pb1 O1 118.94(12) . .
O4 Pb1 N2 79.26(13) . .
O3 Pb1 N2 118.81(13) . .
O1 Pb1 N2 82.01(13) . .
O4 Pb1 O2 76.71(13) . .
O3 Pb1 O2 78.30(12) . .
O1 Pb1 O2 50.29(13) . .
N2 Pb1 O2 128.52(14) . .
O4 Pb1 N1 82.18(12) . .
O3 Pb1 N1 74.60(13) . .
O1 Pb1 N1 143.85(14) . .
N2 Pb1 N1 63.05(13) . .
O2 Pb1 N1 152.31(13) . .
O4 Pb1 C24 26.20(14) . .
O3 Pb1 C24 25.80(14) . .
O1 Pb1 C24 100.66(13) . .
N2 Pb1 C24 100.35(14) . .
O2 Pb1 C24 74.92(13) . .
N1 Pb1 C24 78.21(13) . .

loop_
_geom_bond_atom_site_label_1
_geom_bond_atom_site_label_2
_geom_bond_distance
_geom_bond_site_symmetry_2
C1 N2 1.327(7) .
C1 C2 1.375(8) .
C1 H1 0.9300 .
C2 C3 1.360(7) .
C2 H2 0.9300 .
C3 C4 1.414(7) .
C3 H3 0.9300 .
C4 C5 1.395(7) .
C4 C12 1.439(6) .
C5 N2 1.371(5) .
C5 C6 1.462(7) .
C6 N1 1.348(7) .
C6 C10 1.422(6) .
C7 N1 1.318(7) .
C7 C8 1.396(7) .
C7 H7 0.9300 .
C8 C9 1.367(8) .
C8 H8 0.9300 .
C9 C10 1.392(8) .
C9 H9 0.9300 .
C10 C11 1.410(7) .
C11 C12 1.369(7) .
C11 N4 1.383(5) .
C12 N3 1.372(6) .
C13 N3 1.325(6) .
C13 N4 1.362(7) .
C13 C14 1.475(7) .
C14 C19 1.385(7) .
C14 C15 1.388(9) .
C15 C16 1.395(8) .
C15 H15 0.9300 .
C16 C17 1.378(8) .
C16 H16 0.9300 .
C17 C18 1.365(9) .
C17 H17 0.9300 .
C18 C19 1.392(8) .
C18 H18 0.9300 .
C19 H19 0.9300 .
C20 O2 1.233(7) .
C20 O1 1.271(7) .
C20 C21 1.522(6) .
C21 C22 1.371(8) .
C21 C23 1.398(7) 2_755
C22 C23 1.387(7) .
C22 H22 0.9300 .
C23 C21 1.398(7) 2_755
C23 H23 0.9300 .
C24 O3 1.247(7) .
C24 O4 1.266(6) .
C24 C25 1.504(6) .
C24 Pb1 2.865(5) .
C25 C26 1.389(7) .
C25 C27 1.391(7) 2_766
C26 C27 1.389(7) .
C26 H26 0.9300 .
C27 C25 1.391(7) 2_766
C27 H27 0.9300 .
N1 Pb1 2.651(4) .
N2 Pb1 2.558(5) .
N4 H4 0.8600 .
O1 Pb1 2.551(4) .
O2 Pb1 2.625(4) .
O3 Pb1 2.548(4) .
O4 Pb1 2.510(4) .
